data_1559932
loop_
_publ_author_name
'Moon, Dae Jun'
'Lim, Woo Taik'
'Peterson, Brian K.'
'Seff, Karl'

_publ_section_title
;
 Using Crystallography and NMR to Count the Number of Three-Aluminum
 Six-Rings in Fully Zn2+-Exchanged Zeolite Y. These Six-Rings Concentrate
 at Single Six-Ring Positions
;
_journal_issue 1
_journal_name_full 'The Journal of Physical Chemistry C'
_journal_page_first 583
_journal_page_last 592
_journal_paper_doi 10.1021/acs.jpcc.0c09682
_journal_volume 125
_journal_year 2021
_chemical_formula_sum 'O394.64 Si192 Zn38.54'
_chemical_formula_weight 14226.49
_space_group_crystal_system cubic
_space_group_IT_number 227
_space_group_name_Hall '-F 4vw 2vw 3'
_space_group_name_H-M_alt 'F d -3 m :2'
_audit_creation_method SHELXL-2018/3
_cell_angle_alpha 90
_cell_angle_beta 90
_cell_angle_gamma 90
_cell_formula_units_Z 1
_cell_length_a 24.7012(3)
_cell_length_b 24.7012(3)
_cell_length_c 24.7012(3)
_cell_measurement_temperature 100(1)
_cell_volume 15071.4(3)
_computing_structure_refinement 'SHELXL-2018/3 (Sheldrick, 2018)'
_diffrn_ambient_temperature 100(1)
_diffrn_measured_fraction_theta_full 0.999
_diffrn_measured_fraction_theta_max 0.970
_diffrn_radiation_wavelength 0.630
_diffrn_reflns_av_R_equivalents 0.0116
_diffrn_reflns_av_unetI/netI 0.0129
_diffrn_reflns_Laue_measured_fraction_full 0.999
_diffrn_reflns_Laue_measured_fraction_max 0.970
_diffrn_reflns_limit_h_max 43
_diffrn_reflns_limit_h_min 2
_diffrn_reflns_limit_k_max 30
_diffrn_reflns_limit_k_min 0
_diffrn_reflns_limit_l_max 29
_diffrn_reflns_limit_l_min 0
_diffrn_reflns_number 3400
_diffrn_reflns_point_group_measured_fraction_full 0.999
_diffrn_reflns_point_group_measured_fraction_max 0.970
_diffrn_reflns_theta_full 22.210
_diffrn_reflns_theta_max 33.518
_diffrn_reflns_theta_min 2.067
_exptl_absorpt_coefficient_mu 1.815
_exptl_crystal_density_diffrn 1.567
_exptl_crystal_F_000 7000
_refine_diff_density_max 1.030
_refine_diff_density_min -0.989
_refine_diff_density_rms 0.131
_refine_ls_extinction_coef 0.00034(6)
_refine_ls_extinction_expression Fc^*^=kFc[1+0.001xFc^2^\l^3^/sin(2\q)]^-1/4^
_refine_ls_extinction_method 'SHELXL-2018/3 (Sheldrick 2018)'
_refine_ls_goodness_of_fit_ref 1.199
_refine_ls_hydrogen_treatment undef
_refine_ls_matrix_type full
_refine_ls_number_parameters 79
_refine_ls_number_reflns 1988
_refine_ls_number_restraints 2
_refine_ls_restrained_S_all 1.198
_refine_ls_R_factor_all 0.0662
_refine_ls_R_factor_gt 0.0605
_refine_ls_shift/su_max 0.544
_refine_ls_shift/su_mean 0.126
_refine_ls_structure_factor_coef Fsqd
_refine_ls_weighting_details 'w=1/[\s^2^(Fo^2^)+(0.0597P)^2^+168.8111P] where P=(Fo^2^+2Fc^2^)/3'
_refine_ls_weighting_scheme calc
_refine_ls_wR_factor_gt 0.1642
_refine_ls_wR_factor_ref 0.1685
_reflns_Friedel_coverage 0.000
_reflns_number_gt 1813
_reflns_number_total 1988
_reflns_threshold_expression 'I > 2\s(I)'
_cod_data_source_file ZnY523-3.cif
_cod_data_source_block ZnY523-3
_cod_depositor_comments 'Adding full bibliography for 1559931--1559945.cif.'
_cod_original_cell_volume 15071.4(5)
_cod_original_sg_symbol_H-M 'F d -3 m'
_cod_database_code 1559932
_shelx_shelxl_version_number 2018/3
_shelx_space_group_comment
;
The symmetry employed for this shelxl refinement is uniquely defined
by the following loop, which should always be used as a source of
symmetry information in preference to the above space-group names.
They are only intended as comments.
;

loop_
_space_group_symop_operation_xyz
'x, y, z'
'-x+3/4, -y+1/4, z+1/2'
'-x+1/4, y+1/2, -z+3/4'
'x+1/2, -y+3/4, -z+1/4'
'z, x, y'
'z+1/2, -x+3/4, -y+1/4'
'-z+3/4, -x+1/4, y+1/2'
'-z+1/4, x+1/2, -y+3/4'
'y, z, x'
'-y+1/4, z+1/2, -x+3/4'
'y+1/2, -z+3/4, -x+1/4'
'-y+3/4, -z+1/4, x+1/2'
'y+3/4, x+1/4, -z+1/2'
'-y, -x, -z'
'y+1/4, -x+1/2, z+3/4'
'-y+1/2, x+3/4, z+1/4'
'x+3/4, z+1/4, -y+1/2'
'-x+1/2, z+3/4, y+1/4'
'-x, -z, -y'
'x+1/4, -z+1/2, y+3/4'
'z+3/4, y+1/4, -x+1/2'
'z+1/4, -y+1/2, x+3/4'
'-z+1/2, y+3/4, x+1/4'
'-z, -y, -x'
'x, y+1/2, z+1/2'
'-x+3/4, -y+3/4, z+1'
'-x+1/4, y+1, -z+5/4'
'x+1/2, -y+5/4, -z+3/4'
'z, x+1/2, y+1/2'
'z+1/2, -x+5/4, -y+3/4'
'-z+3/4, -x+3/4, y+1'
'-z+1/4, x+1, -y+5/4'
'y, z+1/2, x+1/2'
'-y+1/4, z+1, -x+5/4'
'y+1/2, -z+5/4, -x+3/4'
'-y+3/4, -z+3/4, x+1'
'y+3/4, x+3/4, -z+1'
'-y, -x+1/2, -z+1/2'
'y+1/4, -x+1, z+5/4'
'-y+1/2, x+5/4, z+3/4'
'x+3/4, z+3/4, -y+1'
'-x+1/2, z+5/4, y+3/4'
'-x, -z+1/2, -y+1/2'
'x+1/4, -z+1, y+5/4'
'z+3/4, y+3/4, -x+1'
'z+1/4, -y+1, x+5/4'
'-z+1/2, y+5/4, x+3/4'
'-z, -y+1/2, -x+1/2'
'x+1/2, y, z+1/2'
'-x+5/4, -y+1/4, z+1'
'-x+3/4, y+1/2, -z+5/4'
'x+1, -y+3/4, -z+3/4'
'z+1/2, x, y+1/2'
'z+1, -x+3/4, -y+3/4'
'-z+5/4, -x+1/4, y+1'
'-z+3/4, x+1/2, -y+5/4'
'y+1/2, z, x+1/2'
'-y+3/4, z+1/2, -x+5/4'
'y+1, -z+3/4, -x+3/4'
'-y+5/4, -z+1/4, x+1'
'y+5/4, x+1/4, -z+1'
'-y+1/2, -x, -z+1/2'
'y+3/4, -x+1/2, z+5/4'
'-y+1, x+3/4, z+3/4'
'x+5/4, z+1/4, -y+1'
'-x+1, z+3/4, y+3/4'
'-x+1/2, -z, -y+1/2'
'x+3/4, -z+1/2, y+5/4'
'z+5/4, y+1/4, -x+1'
'z+3/4, -y+1/2, x+5/4'
'-z+1, y+3/4, x+3/4'
'-z+1/2, -y, -x+1/2'
'x+1/2, y+1/2, z'
'-x+5/4, -y+3/4, z+1/2'
'-x+3/4, y+1, -z+3/4'
'x+1, -y+5/4, -z+1/4'
'z+1/2, x+1/2, y'
'z+1, -x+5/4, -y+1/4'
'-z+5/4, -x+3/4, y+1/2'
'-z+3/4, x+1, -y+3/4'
'y+1/2, z+1/2, x'
'-y+3/4, z+1, -x+3/4'
'y+1, -z+5/4, -x+1/4'
'-y+5/4, -z+3/4, x+1/2'
'y+5/4, x+3/4, -z+1/2'
'-y+1/2, -x+1/2, -z'
'y+3/4, -x+1, z+3/4'
'-y+1, x+5/4, z+1/4'
'x+5/4, z+3/4, -y+1/2'
'-x+1, z+5/4, y+1/4'
'-x+1/2, -z+1/2, -y'
'x+3/4, -z+1, y+3/4'
'z+5/4, y+3/4, -x+1/2'
'z+3/4, -y+1, x+3/4'
'-z+1, y+5/4, x+1/4'
'-z+1/2, -y+1/2, -x'
'-x, -y, -z'
'x-3/4, y-1/4, -z-1/2'
'x-1/4, -y-1/2, z-3/4'
'-x-1/2, y-3/4, z-1/4'
'-z, -x, -y'
'-z-1/2, x-3/4, y-1/4'
'z-3/4, x-1/4, -y-1/2'
'z-1/4, -x-1/2, y-3/4'
'-y, -z, -x'
'y-1/4, -z-1/2, x-3/4'
'-y-1/2, z-3/4, x-1/4'
'y-3/4, z-1/4, -x-1/2'
'-y-3/4, -x-1/4, z-1/2'
'y, x, z'
'-y-1/4, x-1/2, -z-3/4'
'y-1/2, -x-3/4, -z-1/4'
'-x-3/4, -z-1/4, y-1/2'
'x-1/2, -z-3/4, -y-1/4'
'x, z, y'
'-x-1/4, z-1/2, -y-3/4'
'-z-3/4, -y-1/4, x-1/2'
'-z-1/4, y-1/2, -x-3/4'
'z-1/2, -y-3/4, -x-1/4'
'z, y, x'
'-x, -y+1/2, -z+1/2'
'x-3/4, y+1/4, -z'
'x-1/4, -y, z-1/4'
'-x-1/2, y-1/4, z+1/4'
'-z, -x+1/2, -y+1/2'
'-z-1/2, x-1/4, y+1/4'
'z-3/4, x+1/4, -y'
'z-1/4, -x, y-1/4'
'-y, -z+1/2, -x+1/2'
'y-1/4, -z, x-1/4'
'-y-1/2, z-1/4, x+1/4'
'y-3/4, z+1/4, -x'
'-y-3/4, -x+1/4, z'
'y, x+1/2, z+1/2'
'-y-1/4, x, -z-1/4'
'y-1/2, -x-1/4, -z+1/4'
'-x-3/4, -z+1/4, y'
'x-1/2, -z-1/4, -y+1/4'
'x, z+1/2, y+1/2'
'-x-1/4, z, -y-1/4'
'-z-3/4, -y+1/4, x'
'-z-1/4, y, -x-1/4'
'z-1/2, -y-1/4, -x+1/4'
'z, y+1/2, x+1/2'
'-x+1/2, -y, -z+1/2'
'x-1/4, y-1/4, -z'
'x+1/4, -y-1/2, z-1/4'
'-x, y-3/4, z+1/4'
'-z+1/2, -x, -y+1/2'
'-z, x-3/4, y+1/4'
'z-1/4, x-1/4, -y'
'z+1/4, -x-1/2, y-1/4'
'-y+1/2, -z, -x+1/2'
'y+1/4, -z-1/2, x-1/4'
'-y, z-3/4, x+1/4'
'y-1/4, z-1/4, -x'
'-y-1/4, -x-1/4, z'
'y+1/2, x, z+1/2'
'-y+1/4, x-1/2, -z-1/4'
'y, -x-3/4, -z+1/4'
'-x-1/4, -z-1/4, y'
'x, -z-3/4, -y+1/4'
'x+1/2, z, y+1/2'
'-x+1/4, z-1/2, -y-1/4'
'-z-1/4, -y-1/4, x'
'-z+1/4, y-1/2, -x-1/4'
'z, -y-3/4, -x+1/4'
'z+1/2, y, x+1/2'
'-x+1/2, -y+1/2, -z'
'x-1/4, y+1/4, -z-1/2'
'x+1/4, -y, z-3/4'
'-x, y-1/4, z-1/4'
'-z+1/2, -x+1/2, -y'
'-z, x-1/4, y-1/4'
'z-1/4, x+1/4, -y-1/2'
'z+1/4, -x, y-3/4'
'-y+1/2, -z+1/2, -x'
'y+1/4, -z, x-3/4'
'-y, z-1/4, x-1/4'
'y-1/4, z+1/4, -x-1/2'
'-y-1/4, -x+1/4, z-1/2'
'y+1/2, x+1/2, z'
'-y+1/4, x, -z-3/4'
'y, -x-1/4, -z-1/4'
'-x-1/4, -z+1/4, y-1/2'
'x, -z-1/4, -y-1/4'
'x+1/2, z+1/2, y'
'-x+1/4, z, -y-3/4'
'-z-1/4, -y+1/4, x-1/2'
'-z+1/4, y, -x-3/4'
'z, -y-1/4, -x-1/4'
'z+1/2, y+1/2, x'

loop_
_atom_site_label
_atom_site_type_symbol
_atom_site_fract_x
_atom_site_fract_y
_atom_site_fract_z
_atom_site_U_iso_or_equiv
_atom_site_adp_type
_atom_site_occupancy
_atom_site_site_symmetry_order
_atom_site_calc_flag
_atom_site_refinement_flags_posn
_atom_site_refinement_flags_adp
_atom_site_refinement_flags_occupancy
_atom_site_disorder_assembly
_atom_site_disorder_group
Si Si -0.05182(2) 0.12391(2) 0.03666(2) 0.01094(15) Uani 1 1 d . . . . .
O1 O -0.10170(9) 0.000000 0.10170(9) 0.0354(6) Uani 1 2 d S T P . .
O2A O 0.0033(3) 0.0033(3) 0.1506(6) 0.0142(12) Uani 0.5261 2 d S T P . .
O2B O -0.0048(3) -0.0048(3) 0.1451(6) 0.0198(18) Uani 0.4739 2 d S T P . .
O3A O -0.0316(7) 0.0619(4) 0.0619(4) 0.013(2) Uani 0.189(4) 2 d S T P . .
O3B O -0.0228(2) 0.07252(12) 0.07252(12) 0.0225(8) Uani 0.811(4) 2 d S T P . .
O4 O 0.07899(7) 0.07899(7) 0.32048(9) 0.0200(4) Uani 1 2 d S T P . .
Zn1 Zn 0.000000 0.000000 0.000000 0.059(3) Uani 0.189(4) 12 d S T P . .
Zn1P Zn 0.04199(17) 0.04199(17) 0.04199(17) 0.0432(15) Uani 0.239(3) 6 d S T P . .
Zn1' Zn 0.05922(4) 0.05922(4) 0.05922(4) 0.0178(4) Uani 0.333(3) 6 d S T P . .
Zn2' Zn 0.20125(4) 0.20125(4) 0.20125(4) 0.0119(4) Uani 0.333(3) 6 d S T P . .
Zn2P Zn 0.22581(17) 0.22581(17) 0.22581(17) 0.0255(18) Uani 0.151(4) 6 d S T . . .
Zn2 Zn 0.2445(3) 0.2445(3) 0.2445(3) 0.014(2) Uani 0.055(4) 6 d S T . . .
O5 O 0.1340(9) 0.1675(5) 0.1675(5) 0.036(6) Uani 0.1110(10) 2 d S T P . .

loop_
_atom_site_aniso_label
_atom_site_aniso_U_11
_atom_site_aniso_U_22
_atom_site_aniso_U_33
_atom_site_aniso_U_23
_atom_site_aniso_U_13
_atom_site_aniso_U_12
Si 0.0138(2) 0.0095(2) 0.0095(2) -0.00147(13) 0.00071(13) -0.00097(13)
O1 0.0355(9) 0.0352(14) 0.0355(9) -0.0156(8) -0.0050(11) -0.0156(8)
O2A 0.0147(18) 0.0147(18) 0.013(2) -0.0050(14) -0.0050(14) 0.0047(19)
O2B 0.022(3) 0.022(3) 0.015(4) 0.004(2) 0.004(2) 0.011(3)
O3A 0.015(5) 0.012(3) 0.012(3) 0.003(4) 0.000(3) 0.000(3)
O3B 0.035(2) 0.0161(10) 0.0161(10) 0.0023(11) 0.0044(10) 0.0044(10)
O4 0.0194(6) 0.0194(6) 0.0212(9) -0.0021(5) -0.0021(5) 0.0085(7)
Zn1 0.059(3) 0.059(3) 0.059(3) 0.005(3) 0.005(3) 0.005(3)
Zn1P 0.0432(15) 0.0432(15) 0.0432(15) 0.0288(17) 0.0288(17) 0.0288(17)
Zn1' 0.0178(4) 0.0178(4) 0.0178(4) -0.0044(3) -0.0044(3) -0.0044(3)
Zn2' 0.0119(4) 0.0119(4) 0.0119(4) 0.0017(3) 0.0017(3) 0.0017(3)
Zn2P 0.0255(18) 0.0255(18) 0.0255(18) 0.0161(16) 0.0161(16) 0.0161(16)
Zn2 0.014(2) 0.014(2) 0.014(2) -0.0023(18) -0.0023(18) -0.0023(18)
O5 0.018(8) 0.044(9) 0.044(9) -0.038(11) -0.002(4) -0.002(4)

loop_
_atom_type_symbol
_atom_type_description
_atom_type_scat_dispersion_real
_atom_type_scat_dispersion_imag
_atom_type_scat_source
O O 0.0100 0.0060 'International Tables Vol C Tables 4.2.6.8 and 6.1.1.4'
Si Si 0.0800 0.0690 'International Tables Vol C Tables 4.2.6.8 and 6.1.1.4'
Zn Zn 0.2940 1.3980 'International Tables Vol C Tables 4.2.6.8 and 6.1.1.4'

loop_
_geom_angle_atom_site_label_1
_geom_angle_atom_site_label_2
_geom_angle_atom_site_label_3
_geom_angle
_geom_angle_site_symmetry_1
_geom_angle_site_symmetry_3
_geom_angle_publ_flag
O1 Si O4 112.57(13) 101 55_454 ?
O1 Si O2B 107.4(4) 101 9 ?
O4 Si O2B 112.0(4) 55_454 9 ?
O1 Si O3B 110.91(17) 101 . ?
O4 Si O3B 108.46(16) 55_454 . ?
O2B Si O3B 105.3(6) 9 . ?
O1 Si O2A 117.6(3) 101 9 ?
O4 Si O2A 104.9(3) 55_454 9 ?
O2B Si O2A 10.3(5) 9 9 ?
O3B Si O2A 101.6(5) . 9 ?
O1 Si O3A 96.9(5) 101 . ?
O4 Si O3A 118.9(5) 55_454 . ?
O2B Si O3A 107.7(8) 9 . ?
O3B Si O3A 14.4(4) . . ?
O2A Si O3A 106.4(8) 9 . ?
O1 Si Zn1P 111.89(18) 101 . ?
O4 Si Zn1P 130.84(15) 55_454 . ?
O2B Si Zn1P 72.7(5) 9 . ?
O3B Si Zn1P 34.16(16) . . ?
O2A Si Zn1P 71.1(5) 9 . ?
O3A Si Zn1P 35.3(6) . . ?
O1 Si Zn2' 148.91(4) 101 27_544 ?
O4 Si Zn2' 74.30(8) 55_454 27_544 ?
O2B Si Zn2' 45.9(3) 9 27_544 ?
O3B Si Zn2' 94.05(17) . 27_544 ?
O2A Si Zn2' 35.8(2) 9 27_544 ?
O3A Si Zn2' 106.0(5) . 27_544 ?
Zn1P Si Zn2' 78.51(12) . 27_544 ?
O1 Si Zn2P 131.80(13) 101 27_544 ?
O4 Si Zn2P 70.22(8) 55_454 27_544 ?
O2B Si Zn2P 42.3(4) 9 27_544 ?
O3B Si Zn2P 113.2(2) . 27_544 ?
O2A Si Zn2P 34.7(3) 9 27_544 ?
O3A Si Zn2P 124.8(5) . 27_544 ?
Zn1P Si Zn2P 94.61(15) . 27_544 ?
Zn2' Si Zn2P 19.18(13) 27_544 27_544 ?
O1 Si Zn1' 125.06(12) 101 . ?
O4 Si Zn1' 118.91(9) 55_454 . ?
O2B Si Zn1' 70.2(5) 9 . ?
O3B Si Zn1' 35.27(17) . . ?
O2A Si Zn1' 66.4(5) 9 . ?
O3A Si Zn1' 41.6(6) . . ?
Zn1P Si Zn1' 13.17(12) . . ?
Zn2' Si Zn1' 67.23(4) 27_544 . ?
Zn2P Si Zn1' 84.60(12) 27_544 . ?
O1 Si Zn2 119.19(17) 101 27_544 ?
O4 Si Zn2 68.68(8) 55_454 27_544 ?
O2B Si Zn2 43.8(4) 9 27_544 ?
O3B Si Zn2 126.6(2) . 27_544 ?
O2A Si Zn2 39.1(4) 9 27_544 ?
O3A Si Zn2 137.8(6) . 27_544 ?
Zn1P Si Zn2 105.83(17) . 27_544 ?
Zn2' Si Zn2 32.61(17) 27_544 27_544 ?
Zn2P Si Zn2 13.44(17) 27_544 27_544 ?
Zn1' Si Zn2 96.85(16) . 27_544 ?
O1 Si Zn1 80.50(11) 101 . ?
O4 Si Zn1 155.37(9) 55_454 . ?
O2B Si Zn1 81.7(5) 9 . ?
O3B Si Zn1 47.01(14) . . ?
O2A Si Zn1 85.4(4) 9 . ?
O3A Si Zn1 36.7(5) . . ?
Zn1P Si Zn1 31.40(14) . . ?
Zn2' Si Zn1 105.75(2) 27_544 . ?
Zn2P Si Zn1 117.57(7) 27_544 . ?
Zn1' Si Zn1 44.56(3) . . ?
Zn2 Si Zn1 124.56(8) 27_544 . ?
Si O1 Si 145.4(2) 115 105 ?
Si O2A Si 127.5(6) 115 5 ?
Si O2A Zn2P 115.9(4) 115 50_454 ?
Si O2A Zn2P 115.9(4) 5 50_454 ?
Si O2A Zn2' 114.3(2) 115 50_454 ?
Si O2A Zn2' 114.3(2) 5 50_454 ?
Zn2P O2A Zn2' 30.3(2) 50_454 50_454 ?
Si O2A Zn2 112.9(5) 115 50_454 ?
Si O2A Zn2 112.9(5) 5 50_454 ?
Zn2P O2A Zn2 19.5(3) 50_454 50_454 ?
Zn2' O2A Zn2 49.8(3) 50_454 50_454 ?
Si O2A Zn1' 81.7(5) 115 . ?
Si O2A Zn1' 81.7(5) 5 . ?
Zn2P O2A Zn1' 117.7(5) 50_454 . ?
Zn2' O2A Zn1' 87.4(4) 50_454 . ?
Zn2 O2A Zn1' 137.3(4) 50_454 . ?
Si O2A Zn1P 76.0(5) 115 . ?
Si O2A Zn1P 76.0(5) 5 . ?
Zn2P O2A Zn1P 131.9(5) 50_454 . ?
Zn2' O2A Zn1P 101.6(5) 50_454 . ?
Zn2 O2A Zn1P 151.4(5) 50_454 . ?
Zn1' O2A Zn1P 14.13(15) . . ?
Si O2B Si 142.0(9) 115 5 ?
Si O2B Zn2P 108.2(4) 115 50_454 ?
Si O2B Zn2P 108.3(4) 5 50_454 ?
Si O2B Zn2' 103.8(3) 115 50_454 ?
Si O2B Zn2' 103.8(3) 5 50_454 ?
Zn2P O2B Zn2' 26.5(2) 50_454 50_454 ?
Si O2B Zn2 109.0(4) 115 50_454 ?
Si O2B Zn2 109.0(4) 5 50_454 ?
Zn2P O2B Zn2 18.6(3) 50_454 50_454 ?
Zn2' O2B Zn2 45.1(3) 50_454 50_454 ?
Si O2B Zn1P 76.3(5) 115 . ?
Si O2B Zn1P 76.3(5) 5 . ?
Zn2P O2B Zn1P 120.4(5) 50_454 . ?
Zn2' O2B Zn1P 93.9(5) 50_454 . ?
Zn2 O2B Zn1P 139.0(5) 50_454 . ?
Si O2B Zn1' 79.8(5) 115 . ?
Si O2B Zn1' 79.8(5) 5 . ?
Zn2P O2B Zn1' 106.6(5) 50_454 . ?
Zn2' O2B Zn1' 80.1(4) 50_454 . ?
Zn2 O2B Zn1' 125.2(4) 50_454 . ?
Zn1P O2B Zn1' 13.81(14) . . ?
Si O3A Si 123.8(11) . 115 ?
Si O3A Zn1P 113.8(6) . . ?
Si O3A Zn1P 113.7(6) 115 . ?
Si O3A Zn1' 107.7(6) . . ?
Si O3A Zn1' 107.7(6) 115 . ?
Zn1P O3A Zn1' 18.5(3) . . ?
Si O3A Zn1 116.6(5) . . ?
Si O3A Zn1 116.6(5) 115 . ?
Zn1P O3A Zn1 49.3(5) . . ?
Zn1' O3A Zn1 67.8(5) . . ?
Si O3B Si 126.6(3) . 115 ?
Si O3B Zn1P 115.96(16) . . ?
Si O3B Zn1P 115.98(16) 115 . ?
Si O3B Zn1' 116.43(17) . . ?
Si O3B Zn1' 116.45(17) 115 . ?
Zn1P O3B Zn1' 20.7(2) . . ?
Si O3B Zn1 104.25(14) . . ?
Si O3B Zn1 104.26(14) 115 . ?
Zn1P O3B Zn1 43.8(2) . . ?
Zn1' O3B Zn1 64.55(14) . . ?
Si O4 Si 146.61(16) 167_565 34_544 ?
Si O4 Zn2P 79.24(8) 167_565 50_454 ?
Si O4 Zn2P 79.27(8) 34_544 50_454 ?
Si O4 Zn2' 75.59(8) 167_565 50_454 ?
Si O4 Zn2' 75.59(8) 34_544 50_454 ?
Zn2P O4 Zn2' 19.55(14) 50_454 50_454 ?
Si O4 Zn2 82.77(9) 167_565 50_454 ?
Si O4 Zn2 82.78(9) 34_544 50_454 ?
Zn2P O4 Zn2 14.52(18) 50_454 50_454 ?
Zn2' O4 Zn2 34.07(19) 50_454 50_454 ?
Zn1P Zn1 Zn1P 180.0(7) 97 . ?
Zn1P Zn1 O3A 55.1(4) 97 105 ?
Zn1P Zn1 O3A 124.9(4) . 105 ?
Zn1P Zn1 O3A 124.9(4) 97 9 ?
Zn1P Zn1 O3A 55.1(4) . 9 ?
O3A Zn1 O3A 180.0(13) 105 9 ?
Zn1P Zn1 O3A 55.1(4) 97 101 ?
Zn1P Zn1 O3A 124.9(4) . 101 ?
O3A Zn1 O3A 90.5(6) 105 101 ?
O3A Zn1 O3A 89.5(6) 9 101 ?
Zn1P Zn1 O3A 124.9(4) 97 5 ?
Zn1P Zn1 O3A 55.1(4) . 5 ?
O3A Zn1 O3A 89.5(6) 105 5 ?
O3A Zn1 O3A 90.5(6) 9 5 ?
O3A Zn1 O3A 180.0(13) 101 5 ?
Zn1P Zn1 O3A 55.1(4) 97 97 ?
Zn1P Zn1 O3A 124.9(4) . 97 ?
O3A Zn1 O3A 90.5(6) 105 97 ?
O3A Zn1 O3A 89.5(6) 9 97 ?
O3A Zn1 O3A 90.5(6) 101 97 ?
O3A Zn1 O3A 89.5(6) 5 97 ?
Zn1P Zn1 O3A 124.9(4) 97 . ?
Zn1P Zn1 O3A 55.1(4) . . ?
O3A Zn1 O3A 89.5(6) 105 . ?
O3A Zn1 O3A 90.5(6) 9 . ?
O3A Zn1 O3A 89.5(6) 101 . ?
O3A Zn1 O3A 90.5(6) 5 . ?
O3A Zn1 O3A 180.0 97 . ?
Zn1P Zn1 Zn1' 0.02(9) 97 97 ?
Zn1P Zn1 Zn1' 179.98(9) . 97 ?
O3A Zn1 Zn1' 55.1(4) 105 97 ?
O3A Zn1 Zn1' 124.9(4) 9 97 ?
O3A Zn1 Zn1' 55.1(4) 101 97 ?
O3A Zn1 Zn1' 124.9(4) 5 97 ?
O3A Zn1 Zn1' 55.1(4) 97 97 ?
O3A Zn1 Zn1' 124.9(4) . 97 ?
Zn1P Zn1 Zn1' 179.98(9) 97 . ?
Zn1P Zn1 Zn1' 0.02(9) . . ?
O3A Zn1 Zn1' 124.9(4) 105 . ?
O3A Zn1 Zn1' 55.1(4) 9 . ?
O3A Zn1 Zn1' 124.9(4) 101 . ?
O3A Zn1 Zn1' 55.1(4) 5 . ?
O3A Zn1 Zn1' 124.9(4) 97 . ?
O3A Zn1 Zn1' 55.1(4) . . ?
Zn1' Zn1 Zn1' 180.00(12) 97 . ?
Zn1P Zn1 O3B 47.80(12) 97 105 ?
Zn1P Zn1 O3B 132.20(12) . 105 ?
O3A Zn1 O3B 7.3(5) 105 105 ?
O3A Zn1 O3B 172.7(5) 9 105 ?
O3A Zn1 O3B 85.4(3) 101 105 ?
O3A Zn1 O3B 94.6(3) 5 105 ?
O3A Zn1 O3B 85.4(3) 97 105 ?
O3A Zn1 O3B 94.6(3) . 105 ?
Zn1' Zn1 O3B 47.79(12) 97 105 ?
Zn1' Zn1 O3B 132.21(12) . 105 ?
Zn1P Zn1 O3B 132.20(12) 97 9 ?
Zn1P Zn1 O3B 47.80(12) . 9 ?
O3A Zn1 O3B 172.7(5) 105 9 ?
O3A Zn1 O3B 7.3(5) 9 9 ?
O3A Zn1 O3B 94.6(3) 101 9 ?
O3A Zn1 O3B 85.4(3) 5 9 ?
O3A Zn1 O3B 94.6(3) 97 9 ?
O3A Zn1 O3B 85.4(3) . 9 ?
Zn1' Zn1 O3B 132.21(12) 97 9 ?
Zn1' Zn1 O3B 47.79(12) . 9 ?
O3B Zn1 O3B 180.0(3) 105 9 ?
Zn1' Zn1P Zn1 179.9(3) . . ?
Zn1' Zn1P O3B 91.6(3) . 5 ?
Zn1 Zn1P O3B 88.4(3) . 5 ?
Zn1' Zn1P O3B 91.6(3) . 9 ?
Zn1 Zn1P O3B 88.4(3) . 9 ?
O3B Zn1P O3B 119.89(3) 5 9 ?
Zn1' Zn1P O3B 91.6(3) . . ?
Zn1 Zn1P O3B 88.4(3) . . ?
O3B Zn1P O3B 119.94(3) 5 . ?
O3B Zn1P O3B 119.94(3) 9 . ?
Zn1' Zn1P O3A 104.4(5) . . ?
Zn1 Zn1P O3A 75.7(5) . . ?
O3B Zn1P O3A 118.54(14) 5 . ?
O3B Zn1P O3A 118.50(14) 9 . ?
O3B Zn1P O3A 12.8(4) . . ?
Zn1' Zn1P O3A 104.3(5) . 9 ?
Zn1 Zn1P O3A 75.6(5) . 9 ?
O3B Zn1P O3A 118.46(14) 5 9 ?
O3B Zn1P O3A 12.8(4) 9 9 ?
O3B Zn1P O3A 118.54(14) . 9 ?
O3A Zn1P O3A 114.1(4) . 9 ?
Zn1' Zn1P O3A 104.3(5) . 5 ?
Zn1 Zn1P O3A 75.6(5) . 5 ?
O3B Zn1P O3A 12.8(4) 5 5 ?
O3B Zn1P O3A 118.50(14) 9 5 ?
O3B Zn1P O3A 118.51(14) . 5 ?
O3A Zn1P O3A 114.1(4) . 5 ?
O3A Zn1P O3A 114.0(4) 9 5 ?
Zn1' Zn1P O5 22.8(4) . 32_544 ?
Zn1 Zn1P O5 157.2(4) . 32_544 ?
O3B Zn1P O5 114.4(5) 5 32_544 ?
O3B Zn1P O5 80.3(3) 9 32_544 ?
O3B Zn1P O5 80.3(3) . 32_544 ?
O3A Zn1P O5 92.3(5) . 32_544 ?
O3A Zn1P O5 92.3(5) 9 32_544 ?
O3A Zn1P O5 127.2(6) 5 32_544 ?
Zn1' Zn1P O5 22.8(4) . 76_445 ?
Zn1 Zn1P O5 157.1(4) . 76_445 ?
O3B Zn1P O5 80.3(3) 5 76_445 ?
O3B Zn1P O5 80.3(3) 9 76_445 ?
O3B Zn1P O5 114.4(5) . 76_445 ?
O3A Zn1P O5 127.2(6) . 76_445 ?
O3A Zn1P O5 92.3(5) 9 76_445 ?
O3A Zn1P O5 92.3(5) 5 76_445 ?
O5 Zn1P O5 39.3(7) 32_544 76_445 ?
Zn1' Zn1P O5 22.8(4) . 60_454 ?
Zn1 Zn1P O5 157.2(4) . 60_454 ?
O3B Zn1P O5 80.3(3) 5 60_454 ?
O3B Zn1P O5 114.4(5) 9 60_454 ?
O3B Zn1P O5 80.3(3) . 60_454 ?
O3A Zn1P O5 92.4(5) . 60_454 ?
O3A Zn1P O5 127.2(6) 9 60_454 ?
O3A Zn1P O5 92.3(5) 5 60_454 ?
O5 Zn1P O5 39.3(7) 32_544 60_454 ?
O5 Zn1P O5 39.3(7) 76_445 60_454 ?
Zn1' Zn1P O2A 81.5(2) . . ?
Zn1 Zn1P O2A 98.5(2) . . ?
O3B Zn1P O2A 60.67(4) 5 . ?
O3B Zn1P O2A 173.1(4) 9 . ?
O3B Zn1P O2A 60.65(4) . . ?
O3A Zn1P O2A 63.77(13) . . ?
O3A Zn1P O2A 174.2(6) 9 . ?
O3A Zn1P O2A 63.75(13) 5 . ?
O5 Zn1P O2A 93.2(3) 32_544 . ?
O5 Zn1P O2A 93.2(3) 76_445 . ?
O5 Zn1P O2A 58.6(4) 60_454 . ?
Zn1P Zn1' O5 149.0(5) . 60_454 ?
Zn1P Zn1' O5 149.0(5) . 32_544 ?
O5 Zn1' O5 52.9(9) 60_454 32_544 ?
Zn1P Zn1' O5 149.1(5) . 76_445 ?
O5 Zn1' O5 52.9(9) 60_454 76_445 ?
O5 Zn1' O5 52.9(9) 32_544 76_445 ?
Zn1P Zn1' O3B 67.68(13) . 5 ?
O5 Zn1' O3B 95.1(3) 60_454 5 ?
O5 Zn1' O3B 143.3(6) 32_544 5 ?
O5 Zn1' O3B 95.0(3) 76_445 5 ?
Zn1P Zn1' O3B 67.68(13) . 9 ?
O5 Zn1' O3B 143.3(6) 60_454 9 ?
O5 Zn1' O3B 95.0(3) 32_544 9 ?
O5 Zn1' O3B 95.1(3) 76_445 9 ?
O3B Zn1' O3B 106.45(14) 5 9 ?
Zn1P Zn1' O3B 67.61(13) . . ?
O5 Zn1' O3B 95.0(3) 60_454 . ?
O5 Zn1' O3B 95.1(3) 32_544 . ?
O5 Zn1' O3B 143.3(6) 76_445 . ?
O3B Zn1' O3B 106.45(14) 5 . ?
O3B Zn1' O3B 106.45(14) 9 . ?
Zn1P Zn1' O3A 57.1(4) . . ?
O5 Zn1' O3A 104.5(5) 60_454 . ?
O5 Zn1' O3A 104.4(5) 32_544 . ?
O5 Zn1' O3A 153.9(7) 76_445 . ?
O3B Zn1' O3A 100.5(3) 5 . ?
O3B Zn1' O3A 100.5(3) 9 . ?
O3B Zn1' O3A 10.5(4) . . ?
Zn1P Zn1' O3A 57.1(4) . 5 ?
O5 Zn1' O3A 104.4(5) 60_454 5 ?
O5 Zn1' O3A 153.9(7) 32_544 5 ?
O5 Zn1' O3A 104.5(5) 76_445 5 ?
O3B Zn1' O3A 10.5(4) 5 5 ?
O3B Zn1' O3A 100.5(3) 9 5 ?
O3B Zn1' O3A 100.5(3) . 5 ?
O3A Zn1' O3A 93.3(5) . 5 ?
Zn1P Zn1' O3A 57.1(4) . 9 ?
O5 Zn1' O3A 153.9(7) 60_454 9 ?
O5 Zn1' O3A 104.5(5) 32_544 9 ?
O5 Zn1' O3A 104.4(5) 76_445 9 ?
O3B Zn1' O3A 100.5(3) 5 9 ?
O3B Zn1' O3A 10.5(4) 9 9 ?
O3B Zn1' O3A 100.5(3) . 9 ?
O3A Zn1' O3A 93.3(5) . 9 ?
O3A Zn1' O3A 93.3(5) 5 9 ?
Zn1P Zn1' Zn1 0.0(2) . . ?
O5 Zn1' Zn1 149.0(5) 60_454 . ?
O5 Zn1' Zn1 149.0(5) 32_544 . ?
O5 Zn1' Zn1 149.0(5) 76_445 . ?
O3B Zn1' Zn1 67.66(13) 5 . ?
O3B Zn1' Zn1 67.66(13) 9 . ?
O3B Zn1' Zn1 67.66(13) . . ?
O3A Zn1' Zn1 57.1(4) . . ?
O3A Zn1' Zn1 57.1(4) 5 . ?
O3A Zn1' Zn1 57.1(4) 9 . ?
Zn1P Zn1' O2A 84.39(15) . . ?
O5 Zn1' O2A 64.6(6) 60_454 . ?
O5 Zn1' O2A 109.8(3) 32_544 . ?
O5 Zn1' O2A 109.9(3) 76_445 . ?
O3B Zn1' O2A 60.19(6) 5 . ?
O3B Zn1' O2A 152.1(2) 9 . ?
O3B Zn1' O2A 60.17(6) . . ?
O3A Zn1' O2A 61.92(12) . . ?
O3A Zn1' O2A 61.91(12) 5 . ?
O3A Zn1' O2A 141.5(4) 9 . ?
Zn1 Zn1' O2A 84.41(15) . . ?
Zn2P Zn2' Zn2 0.04(16) . . ?
Zn2P Zn2' O2A 73.5(4) . 34_544 ?
Zn2 Zn2' O2A 73.5(4) . 34_544 ?
Zn2P Zn2' O2A 73.6(4) . 78_445 ?
Zn2 Zn2' O2A 73.5(4) . 78_445 ?
O2A Zn2' O2A 112.3(4) 34_544 78_445 ?
Zn2P Zn2' O2A 73.5(4) . 50_454 ?
Zn2 Zn2' O2A 73.5(4) . 50_454 ?
O2A Zn2' O2A 112.3(4) 34_544 50_454 ?
O2A Zn2' O2A 112.3(4) 78_445 50_454 ?
Zn2P Zn2' O5 160.6(6) . 9 ?
Zn2 Zn2' O5 160.6(6) . 9 ?
O2A Zn2' O5 115.2(5) 34_544 9 ?
O2A Zn2' O5 115.2(5) 78_445 9 ?
O2A Zn2' O5 87.1(7) 50_454 9 ?
Zn2P Zn2' O5 160.6(6) . 5 ?
Zn2 Zn2' O5 160.6(6) . 5 ?
O2A Zn2' O5 87.1(7) 34_544 5 ?
O2A Zn2' O5 115.2(5) 78_445 5 ?
O2A Zn2' O5 115.2(5) 50_454 5 ?
O5 Zn2' O5 33.4(9) 9 5 ?
Zn2P Zn2' O5 160.7(6) . . ?
Zn2 Zn2' O5 160.6(6) . . ?
O2A Zn2' O5 115.2(5) 34_544 . ?
O2A Zn2' O5 87.1(7) 78_445 . ?
O2A Zn2' O5 115.2(5) 50_454 . ?
O5 Zn2' O5 33.4(9) 9 . ?
O5 Zn2' O5 33.4(9) 5 . ?
Zn2P Zn2' O2B 71.8(4) . 34_544 ?
Zn2 Zn2' O2B 71.8(4) . 34_544 ?
O2A Zn2' O2B 1.7(8) 34_544 34_544 ?
O2A Zn2' O2B 111.57(8) 78_445 34_544 ?
O2A Zn2' O2B 111.53(8) 50_454 34_544 ?
O5 Zn2' O2B 116.8(4) 9 34_544 ?
O5 Zn2' O2B 88.8(7) 5 34_544 ?
O5 Zn2' O2B 116.8(4) . 34_544 ?
Zn2P Zn2' O2B 71.9(4) . 78_445 ?
Zn2 Zn2' O2B 71.8(4) . 78_445 ?
O2A Zn2' O2B 111.53(8) 34_544 78_445 ?
O2A Zn2' O2B 1.7(8) 78_445 78_445 ?
O2A Zn2' O2B 111.57(8) 50_454 78_445 ?
O5 Zn2' O2B 116.9(4) 9 78_445 ?
O5 Zn2' O2B 116.8(4) 5 78_445 ?
O5 Zn2' O2B 88.8(7) . 78_445 ?
O2B Zn2' O2B 110.8(4) 34_544 78_445 ?
Zn2P Zn2' O2B 71.8(4) . 50_454 ?
Zn2 Zn2' O2B 71.8(4) . 50_454 ?
O2A Zn2' O2B 111.57(8) 34_544 50_454 ?
O2A Zn2' O2B 111.53(8) 78_445 50_454 ?
O2A Zn2' O2B 1.7(8) 50_454 50_454 ?
O5 Zn2' O2B 88.8(7) 9 50_454 ?
O5 Zn2' O2B 116.8(4) 5 50_454 ?
O5 Zn2' O2B 116.8(4) . 50_454 ?
O2B Zn2' O2B 110.7(4) 34_544 50_454 ?
O2B Zn2' O2B 110.8(4) 78_445 50_454 ?
Zn2P Zn2' O4 74.49(5) . 50_454 ?
Zn2 Zn2' O4 74.47(5) . 50_454 ?
O2A Zn2' O4 57.46(7) 34_544 50_454 ?
O2A Zn2' O4 57.47(6) 78_445 50_454 ?
O2A Zn2' O4 148.0(4) 50_454 50_454 ?
O5 Zn2' O4 124.9(6) 9 50_454 ?
O5 Zn2' O4 95.3(3) 5 50_454 ?
O5 Zn2' O4 95.3(3) . 50_454 ?
O2B Zn2' O4 57.25(5) 34_544 50_454 ?
O2B Zn2' O4 57.22(5) 78_445 50_454 ?
O2B Zn2' O4 146.3(4) 50_454 50_454 ?
Zn2 Zn2P Zn2' 179.9(4) . . ?
Zn2 Zn2P O2A 103.9(4) . 50_454 ?
Zn2' Zn2P O2A 76.2(4) . 50_454 ?
Zn2 Zn2P O2A 103.9(4) . 34_544 ?
Zn2' Zn2P O2A 76.2(4) . 34_544 ?
O2A Zn2P O2A 114.5(3) 50_454 34_544 ?
Zn2 Zn2P O2A 103.8(4) . 78_445 ?
Zn2' Zn2P O2A 76.1(4) . 78_445 ?
O2A Zn2P O2A 114.5(3) 50_454 78_445 ?
O2A Zn2P O2A 114.5(3) 34_544 78_445 ?
Zn2 Zn2P O2B 98.4(4) . 34_544 ?
Zn2' Zn2P O2B 81.7(4) . 34_544 ?
O2A Zn2P O2B 116.48(14) 50_454 34_544 ?
O2A Zn2P O2B 5.5(7) 34_544 34_544 ?
O2A Zn2P O2B 116.47(14) 78_445 34_544 ?
Zn2 Zn2P O2B 98.4(4) . 50_454 ?
Zn2' Zn2P O2B 81.7(4) . 50_454 ?
O2A Zn2P O2B 5.5(7) 50_454 50_454 ?
O2A Zn2P O2B 116.52(14) 34_544 50_454 ?
O2A Zn2P O2B 116.43(14) 78_445 50_454 ?
O2B Zn2P O2B 118.0(2) 34_544 50_454 ?
Zn2 Zn2P O2B 98.3(4) . 78_445 ?
Zn2' Zn2P O2B 81.6(4) . 78_445 ?
O2A Zn2P O2B 116.47(14) 50_454 78_445 ?
O2A Zn2P O2B 116.43(14) 34_544 78_445 ?
O2A Zn2P O2B 5.5(7) 78_445 78_445 ?
O2B Zn2P O2B 117.9(2) 34_544 78_445 ?
O2B Zn2P O2B 117.9(2) 50_454 78_445 ?
Zn2 Zn2P O4 94.00(14) . 34_544 ?
Zn2' Zn2P O4 85.96(14) . 34_544 ?
O2A Zn2P O4 59.93(3) 50_454 34_544 ?
O2A Zn2P O4 162.1(5) 34_544 34_544 ?
O2A Zn2P O4 59.91(3) 78_445 34_544 ?
O2B Zn2P O4 167.6(5) 34_544 34_544 ?
O2B Zn2P O4 59.736(18) 50_454 34_544 ?
O2B Zn2P O4 59.761(18) 78_445 34_544 ?
Zn2 Zn2P O4 94.06(14) . 78_445 ?
Zn2' Zn2P O4 86.02(14) . 78_445 ?
O2A Zn2P O4 59.94(3) 50_454 78_445 ?
O2A Zn2P O4 59.95(3) 34_544 78_445 ?
O2A Zn2P O4 162.1(5) 78_445 78_445 ?
O2B Zn2P O4 59.758(18) 34_544 78_445 ?
O2B Zn2P O4 59.791(18) 50_454 78_445 ?
O2B Zn2P O4 167.6(5) 78_445 78_445 ?
O4 Zn2P O4 119.53(3) 34_544 78_445 ?
Zn2 Zn2P O4 94.00(14) . 50_454 ?
Zn2' Zn2P O4 85.96(14) . 50_454 ?
O2A Zn2P O4 162.1(5) 50_454 50_454 ?
O2A Zn2P O4 59.92(3) 34_544 50_454 ?
O2A Zn2P O4 59.92(3) 78_445 50_454 ?
O2B Zn2P O4 59.769(18) 34_544 50_454 ?
O2B Zn2P O4 167.6(5) 50_454 50_454 ?
O2B Zn2P O4 59.728(18) 78_445 50_454 ?
O4 Zn2P O4 119.49(3) 34_544 50_454 ?
O4 Zn2P O4 119.53(3) 78_445 50_454 ?
Zn2 Zn2P O5 167.2(4) . 9 ?
Zn2' Zn2P O5 12.8(4) . 9 ?
O2A Zn2P O5 63.4(6) 50_454 9 ?
O2A Zn2P O5 82.8(5) 34_544 9 ?
O2A Zn2P O5 82.8(5) 78_445 9 ?
O2B Zn2P O5 88.2(5) 34_544 9 ?
O2B Zn2P O5 68.9(6) 50_454 9 ?
O2B Zn2P O5 88.2(5) 78_445 9 ?
O4 Zn2P O5 79.7(2) 34_544 9 ?
O4 Zn2P O5 79.7(2) 78_445 9 ?
O4 Zn2P O5 98.8(4) 50_454 9 ?
Zn2P Zn2 Zn2' 0.0(2) . . ?
Zn2P Zn2 O2A 56.6(4) . 34_544 ?
Zn2' Zn2 O2A 56.6(4) . 34_544 ?
Zn2P Zn2 O2A 56.7(4) . 78_445 ?
Zn2' Zn2 O2A 56.6(4) . 78_445 ?
O2A Zn2 O2A 92.6(5) 34_544 78_445 ?
Zn2P Zn2 O2A 56.6(4) . 50_454 ?
Zn2' Zn2 O2A 56.6(4) . 50_454 ?
O2A Zn2 O2A 92.6(5) 34_544 50_454 ?
O2A Zn2 O2A 92.6(5) 78_445 50_454 ?
Zn2P Zn2 O2B 63.1(4) . 78_445 ?
Zn2' Zn2 O2B 63.1(4) . 78_445 ?
O2A Zn2 O2B 97.1(3) 34_544 78_445 ?
O2A Zn2 O2B 6.5(5) 78_445 78_445 ?
O2A Zn2 O2B 97.1(3) 50_454 78_445 ?
Zn2P Zn2 O2B 63.1(4) . 50_454 ?
Zn2' Zn2 O2B 63.1(4) . 50_454 ?
O2A Zn2 O2B 97.1(3) 34_544 50_454 ?
O2A Zn2 O2B 97.1(3) 78_445 50_454 ?
O2A Zn2 O2B 6.5(5) 50_454 50_454 ?
O2B Zn2 O2B 101.1(5) 78_445 50_454 ?
Zn2P Zn2 O2B 63.1(4) . 34_544 ?
Zn2' Zn2 O2B 63.1(4) . 34_544 ?
O2A Zn2 O2B 6.5(5) 34_544 34_544 ?
O2A Zn2 O2B 97.1(3) 78_445 34_544 ?
O2A Zn2 O2B 97.1(3) 50_454 34_544 ?
O2B Zn2 O2B 101.1(5) 78_445 34_544 ?
O2B Zn2 O2B 101.1(5) 50_454 34_544 ?
Zn2P Zn2 O4 71.48(19) . 34_544 ?
Zn2' Zn2 O4 71.46(19) . 34_544 ?
O2A Zn2 O4 128.1(5) 34_544 34_544 ?
O2A Zn2 O4 55.19(9) 78_445 34_544 ?
O2A Zn2 O4 55.20(9) 50_454 34_544 ?
O2B Zn2 O4 55.50(9) 78_445 34_544 ?
O2B Zn2 O4 55.47(9) 50_454 34_544 ?
O2B Zn2 O4 134.5(5) 34_544 34_544 ?
Zn2P Zn2 O4 71.42(19) . 78_445 ?
Zn2' Zn2 O4 71.47(19) . 78_445 ?
O2A Zn2 O4 55.20(9) 34_544 78_445 ?
O2A Zn2 O4 128.1(5) 78_445 78_445 ?
O2A Zn2 O4 55.20(9) 50_454 78_445 ?
O2B Zn2 O4 134.5(5) 78_445 78_445 ?
O2B Zn2 O4 55.50(9) 50_454 78_445 ?
O2B Zn2 O4 55.47(9) 34_544 78_445 ?
O4 Zn2 O4 110.39(18) 34_544 78_445 ?
Zn2P Zn2 O4 71.48(19) . 50_454 ?
Zn2' Zn2 O4 71.46(19) . 50_454 ?
O2A Zn2 O4 55.19(9) 34_544 50_454 ?
O2A Zn2 O4 55.20(9) 78_445 50_454 ?
O2A Zn2 O4 128.1(5) 50_454 50_454 ?
O2B Zn2 O4 55.47(9) 78_445 50_454 ?
O2B Zn2 O4 134.5(5) 50_454 50_454 ?
O2B Zn2 O4 55.50(9) 34_544 50_454 ?
O4 Zn2 O4 110.38(18) 34_544 50_454 ?
O4 Zn2 O4 110.39(18) 78_445 50_454 ?
Zn2P Zn2 Si 66.59(17) . 190_556 ?
Zn2' Zn2 Si 66.59(17) . 190_556 ?
O2A Zn2 Si 27.94(7) 34_544 190_556 ?
O2A Zn2 Si 77.52(19) 78_445 190_556 ?
O2A Zn2 Si 116.4(4) 50_454 190_556 ?
O2B Zn2 Si 79.77(19) 78_445 190_556 ?
O2B Zn2 Si 121.9(4) 50_454 190_556 ?
O2B Zn2 Si 27.17(4) 34_544 190_556 ?
O4 Zn2 Si 128.9(3) 34_544 190_556 ?
O4 Zn2 Si 82.59(12) 78_445 190_556 ?
O4 Zn2 Si 28.54(4) 50_454 190_556 ?
O5 O5 O5 60.002(5) 9 5 ?
O5 O5 O5 89.998(2) 9 34_544 ?
O5 O5 O5 120.004(4) 5 34_544 ?
O5 O5 O5 120.005(4) 9 55_454 ?
O5 O5 O5 90.008(3) 5 55_454 ?
O5 O5 O5 60.001(2) 34_544 55_454 ?
O5 O5 Zn1' 148.06(17) 9 76_445 ?
O5 O5 Zn1' 148.07(17) 5 76_445 ?
O5 O5 Zn1' 63.5(4) 34_544 76_445 ?
O5 O5 Zn1' 63.5(4) 55_454 76_445 ?
O5 O5 Zn2' 73.3(5) 9 . ?
O5 O5 Zn2' 73.3(5) 5 . ?
O5 O5 Zn2' 149.994(2) 34_544 . ?
O5 O5 Zn2' 150.004(2) 55_454 . ?
Zn1' O5 Zn2' 120.9(9) 76_445 . ?
O5 O5 Zn1P 149.82(4) 9 76_445 ?
O5 O5 Zn1P 149.84(4) 5 76_445 ?
O5 O5 Zn1P 70.4(4) 34_544 76_445 ?
O5 O5 Zn1P 70.4(4) 55_454 76_445 ?
Zn1' O5 Zn1P 8.13(15) 76_445 76_445 ?
Zn2' O5 Zn1P 112.7(8) . 76_445 ?
O5 O5 Zn2P 78.9(3) 9 . ?
O5 O5 Zn2P 78.9(3) 5 . ?
O5 O5 Zn2P 149.33(7) 34_544 . ?
O5 O5 Zn2P 149.34(7) 55_454 . ?
Zn1' O5 Zn2P 114.3(7) 76_445 . ?
Zn2' O5 Zn2P 6.54(19) . . ?
Zn1P O5 Zn2P 106.2(6) 76_445 . ?
O5 O5 Zn1' 20.3(3) 9 50_454 ?
O5 O5 Zn1' 79.0(3) 5 50_454 ?
O5 O5 Zn1' 73.0(4) 34_544 50_454 ?
O5 O5 Zn1' 117.1(4) 55_454 50_454 ?
Zn1' O5 Zn1' 127.8(4) 76_445 50_454 ?
Zn2' O5 Zn1' 84.7(5) . 50_454 ?
Zn1P O5 Zn1' 130.0(3) 76_445 50_454 ?
Zn2P O5 Zn1' 89.0(5) . 50_454 ?
O5 O5 Zn1' 79.0(3) 9 27_544 ?
O5 O5 Zn1' 20.3(3) 5 27_544 ?
O5 O5 Zn1' 117.1(4) 34_544 27_544 ?
O5 O5 Zn1' 73.0(4) 55_454 27_544 ?
Zn1' O5 Zn1' 127.8(4) 76_445 27_544 ?
Zn2' O5 Zn1' 84.7(5) . 27_544 ?
Zn1P O5 Zn1' 130.0(3) 76_445 27_544 ?
Zn2P O5 Zn1' 89.0(5) . 27_544 ?
Zn1' O5 Zn1' 96.7(6) 50_454 27_544 ?

loop_
_geom_bond_atom_site_label_1
_geom_bond_atom_site_label_2
_geom_bond_distance
_geom_bond_site_symmetry_2
_geom_bond_publ_flag
Si O1 1.6248(11) 101 ?
Si O4 1.6306(8) 55_454 ?
Si O2B 1.634(4) 9 ?
Si O3B 1.706(3) . ?
Si O2A 1.723(4) 9 ?
Si O3A 1.727(9) . ?
Si Zn1P 3.0787(8) . ?
Si Zn2' 3.1479(6) 27_544 ?
Si Zn2P 3.1543(13) 27_544 ?
Si Zn1' 3.2229(8) . ?
Si Zn2 3.386(4) 27_544 ?
Si Zn1 3.4390(5) . ?
O2A Zn2P 1.995(11) 50_454 ?
O2A Zn2' 2.020(8) 50_454 ?
O2A Zn2 2.320(15) 50_454 ?
O2A Zn1' 2.984(16) . ?
O2A Zn1P 3.003(16) . ?
O2B Zn2P 2.235(11) 50_454 ?
O2B Zn2' 2.328(10) 50_454 ?
O2B Zn2 2.481(14) 50_454 ?
O2B Zn1P 3.025(16) . ?
O2B Zn1' 3.082(16) . ?
O3A Zn1P 1.946(19) . ?
O3A Zn1' 2.245(18) . ?
O3A Zn1 2.298(17) . ?
O3B Zn1P 1.923(5) . ?
O3B Zn1' 2.078(6) . ?
O3B Zn1 2.595(4) . ?
O4 Zn2P 3.022(2) 50_454 ?
O4 Zn2' 3.129(2) 50_454 ?
O4 Zn2 3.180(4) 50_454 ?
Zn1 Zn1P 1.797(7) 97 ?
Zn1 Zn1P 1.797(7) . ?
Zn1 Zn1' 2.5336(19) 97 ?
Zn1 Zn1' 2.5337(19) . ?
Zn1P Zn1' 0.736(7) . ?
Zn1P O5 2.68(2) 32_544 ?
Zn1P O5 2.68(2) 76_445 ?
Zn1P O5 2.68(2) 60_454 ?
Zn1' O5 2.02(2) 60_454 ?
Zn1' O5 2.02(2) 32_544 ?
Zn1' O5 2.02(2) 76_445 ?
Zn2' Zn2P 1.050(7) . ?
Zn2' Zn2 1.849(11) . ?
Zn2' O5 2.04(2) 9 ?
Zn2' O5 2.04(2) 5 ?
Zn2' O5 2.04(2) . ?
Zn2P Zn2 0.799(10) . ?
Zn2P O5 3.05(2) 9 ?
O5 O5 1.17(4) 9 ?
O5 O5 1.17(4) 5 ?
O5 O5 1.80(3) 34_544 ?
O5 O5 1.80(4) 55_454 ?
